data_7060932
loop_
_publ_author_name
'Gu, Xiao-Li'
'Li, Jian-Rong'
'Jin, Bo'
'Guo, Yang'
'Jing, Xing-Bin'
'Zhao, Pei-Hua'

_publ_section_title
;
 Phosphine-substituted diiron complexes Fe2(\m-Rodt)(CO)6&#x2212;n(PPh3)n
 (R = Ph, Me, H and n = 1, 2) featuring desymmetrized oxadithiolate
 bridges: structures, protonation, and electrocatalysis
;
_journal_issue 38
_journal_name_full 'New Journal of Chemistry'
_journal_page_first 17996
_journal_page_last 18007
_journal_paper_doi 10.1039/D1NJ03398K
_journal_volume 45
_journal_year 2021
_chemical_formula_moiety 'C48 H38 Fe2 O5 P2 S2'
_chemical_formula_sum 'C48 H38 Fe2 O5 P2 S2'
_chemical_formula_weight 932.54
_space_group_crystal_system monoclinic
_space_group_IT_number 14
_space_group_name_Hall '-P 2ybc'
_space_group_name_H-M_alt 'P 1 21/c 1'
_atom_sites_solution_hydrogens geom
_atom_sites_solution_primary direct
_audit_creation_date 2021-04-22
_audit_creation_method
;
Olex2 1.2
(compiled 2018.05.29 svn.r3508 for OlexSys, GUI svn.r5506)
;
_audit_update_record
;
2021-05-13 deposited with the CCDC.	2021-08-25 downloaded from the CCDC.
;
_cell_angle_alpha 90
_cell_angle_beta 110.0960(10)
_cell_angle_gamma 90
_cell_formula_units_Z 4
_cell_length_a 14.3643(5)
_cell_length_b 18.3822(7)
_cell_length_c 17.9936(6)
_cell_measurement_reflns_used 9974
_cell_measurement_temperature 150(2)
_cell_measurement_theta_max 26.38
_cell_measurement_theta_min 2.49
_cell_volume 4461.9(3)
_computing_cell_refinement 'SAINT v8.37A (Bruker, 2015)'
_computing_data_reduction 'SAINT v8.37A (Bruker, 2015)'
_computing_molecular_graphics 'Olex2 (Dolomanov et al., 2009)'
_computing_publication_material 'Olex2 (Dolomanov et al., 2009)'
_computing_structure_refinement 'ShelXL (Sheldrick, 2015)'
_computing_structure_solution 'ShelXS (Sheldrick, 2008)'
_diffrn_ambient_temperature 150(2)
_diffrn_measured_fraction_theta_full 0.999
_diffrn_measured_fraction_theta_max 0.999
_diffrn_measurement_device_type 'CCD area detector'
_diffrn_measurement_method 'phi and omega scans'
_diffrn_radiation_monochromator graphite
_diffrn_radiation_type MoK\a
_diffrn_radiation_wavelength 0.71073
_diffrn_reflns_av_R_equivalents 0.0415
_diffrn_reflns_av_unetI/netI 0.0219
_diffrn_reflns_Laue_measured_fraction_full 0.999
_diffrn_reflns_Laue_measured_fraction_max 0.999
_diffrn_reflns_limit_h_max 17
_diffrn_reflns_limit_h_min -17
_diffrn_reflns_limit_k_max 22
_diffrn_reflns_limit_k_min -22
_diffrn_reflns_limit_l_max 21
_diffrn_reflns_limit_l_min -22
_diffrn_reflns_number 76335
_diffrn_reflns_point_group_measured_fraction_full 0.999
_diffrn_reflns_point_group_measured_fraction_max 0.999
_diffrn_reflns_theta_full 25.242
_diffrn_reflns_theta_max 26.383
_diffrn_reflns_theta_min 2.411
_exptl_absorpt_coefficient_mu 0.861
_exptl_absorpt_correction_T_max 0.0276
_exptl_absorpt_correction_T_min 0.0113
_exptl_absorpt_correction_type multi-scan
_exptl_absorpt_process_details
'SADABS-2016/2 (Bruker,2016/2) was used for absorption correction. wR2(int) was 0.0629 before and 0.0573 after correction. The Ratio of minimum to maximum transmission is 0.4094. The \l/2 correction factor is Not present.'
_exptl_crystal_colour 'metallic reddish red'
_exptl_crystal_colour_lustre metallic
_exptl_crystal_colour_modifier reddish
_exptl_crystal_colour_primary red
_exptl_crystal_density_diffrn 1.388
_exptl_crystal_description prism
_exptl_crystal_F_000 1920
_exptl_crystal_size_max 0.32
_exptl_crystal_size_mid 0.22
_exptl_crystal_size_min 0.14
_refine_diff_density_max 3.529
_refine_diff_density_min -0.706
_refine_diff_density_rms 0.105
_refine_ls_extinction_method none
_refine_ls_goodness_of_fit_ref 1.074
_refine_ls_hydrogen_treatment constr
_refine_ls_matrix_type full
_refine_ls_number_parameters 532
_refine_ls_number_reflns 9129
_refine_ls_number_restraints 0
_refine_ls_restrained_S_all 1.074
_refine_ls_R_factor_all 0.0909
_refine_ls_R_factor_gt 0.0742
_refine_ls_shift/su_max 0.001
_refine_ls_shift/su_mean 0.000
_refine_ls_structure_factor_coef Fsqd
_refine_ls_weighting_details 'w=1/[\s^2^(Fo^2^)+(0.1334P)^2^+8.9565P] where P=(Fo^2^+2Fc^2^)/3'
_refine_ls_weighting_scheme calc
_refine_ls_wR_factor_gt 0.2205
_refine_ls_wR_factor_ref 0.2419
_reflns_Friedel_coverage 0.000
_reflns_number_gt 7250
_reflns_number_total 9129
_reflns_threshold_expression 'I > 2\s(I)'
_cod_data_source_file d1nj03398k2.cif
_cod_data_source_block mo_0112_1_0m
_cod_depositor_comments 'Adding full bibliography for 7060931--7060934.cif.'
_cod_database_code 7060932
_shelx_shelxl_version_number 2014/7
_shelx_space_group_comment
;
The symmetry employed for this shelxl refinement is uniquely defined
by the following loop, which should always be used as a source of
symmetry information in preference to the above space-group names.
They are only intended as comments.
;
_shelx_estimated_absorpt_t_max 0.889
_shelx_estimated_absorpt_t_min 0.770
_olex2_refinement_description
;
1. Fixed Uiso
 At 1.2 times of:
  All C(H) groups, All C(H,H) groups
2.a Ternary CH refined with riding coordinates:
 C6(H6)
2.b Secondary CH2 refined with riding coordinates:
 C5(H5A,H5B)
2.c Aromatic/amide H refined with riding coordinates:
 C8(H8), C9(H9), C10(H10), C11(H11), C12(H12), C14(H14), C15(H15), C16(H16),
 C17(H17), C18(H18), C20(H20), C21(H21), C22(H22), C23(H23), C24(H24), C26(H26),
  C27(H27), C28(H28), C29(H29), C30(H30), C32(H32), C33(H33), C34(H34),
 C35(H35), C36(H36), C38(H38), C39(H39), C40(H40), C41(H41), C42(H42), C44(H44),
  C45(H45), C46(H46), C47(H47), C48(H48)
;
_olex2_submission_special_instructions 'No special instructions were received'

loop_
_space_group_symop_operation_xyz
'x, y, z'
'-x, y+1/2, -z+1/2'
'-x, -y, -z'
'x, -y-1/2, z-1/2'

loop_
_atom_site_label
_atom_site_type_symbol
_atom_site_fract_x
_atom_site_fract_y
_atom_site_fract_z
_atom_site_U_iso_or_equiv
_atom_site_adp_type
_atom_site_occupancy
_atom_site_site_symmetry_order
_atom_site_calc_flag
_atom_site_refinement_flags_posn
_atom_site_refinement_flags_adp
_atom_site_refinement_flags_occupancy
_atom_site_disorder_assembly
_atom_site_disorder_group
Fe1 Fe 0.87262(5) 0.66990(4) 0.11147(4) 0.0476(2) Uani 1 1 d . . . . .
Fe2 Fe 0.69636(5) 0.68858(4) 0.02131(5) 0.0536(2) Uani 1 1 d . . . . .
S1 S 0.75648(8) 0.72762(7) 0.14881(7) 0.0483(3) Uani 1 1 d . . . . .
S2 S 0.82717(9) 0.75165(7) 0.01025(7) 0.0514(3) Uani 1 1 d . . . . .
P1 P 1.02091(9) 0.70660(7) 0.19265(7) 0.0462(3) Uani 1 1 d . . . . .
P2 P 0.55545(10) 0.75172(7) -0.03155(9) 0.0534(3) Uani 1 1 d . . . . .
O1 O 0.6972(4) 0.6087(3) -0.1188(3) 0.1050(19) Uani 1 1 d . . . . .
O2 O 0.6022(4) 0.5712(2) 0.0780(3) 0.0905(15) Uani 1 1 d . . . . .
O3 O 0.9337(4) 0.5623(3) 0.0186(3) 0.0873(15) Uani 1 1 d . . . . .
O4 O 0.8506(3) 0.5520(2) 0.2117(3) 0.0661(10) Uani 1 1 d . . . . .
O5 O 0.7542(3) 0.8608(2) 0.0776(2) 0.0564(8) Uani 1 1 d . . . . .
C1 C 0.6948(5) 0.6405(4) -0.0649(4) 0.0739(17) Uani 1 1 d . . . . .
C2 C 0.6390(4) 0.6166(3) 0.0542(4) 0.0686(15) Uani 1 1 d . . . . .
C3 C 0.9127(4) 0.6070(3) 0.0543(3) 0.0620(13) Uani 1 1 d . . . . .
C4 C 0.8611(4) 0.5983(3) 0.1737(3) 0.0549(12) Uani 1 1 d . . . . .
C5 C 0.7672(4) 0.8269(3) 0.1510(3) 0.0478(10) Uani 1 1 d . . . . .
H5A H 0.7175 0.8470 0.1722 0.057 Uiso 1 1 calc R . . . .
H5B H 0.8336 0.8401 0.1884 0.057 Uiso 1 1 calc R . . . .
C6 C 0.8318(4) 0.8460(3) 0.0497(3) 0.0544(11) Uani 1 1 d . . . . .
H6 H 0.8954 0.8512 0.0952 0.065 Uiso 1 1 calc R . . . .
C7 C 0.8327(4) 0.9007(3) -0.0119(3) 0.0564(12) Uani 1 1 d . . . . .
C8 C 0.9121(6) 0.9056(4) -0.0376(5) 0.087(2) Uani 1 1 d . . . . .
H8 H 0.9668 0.8737 -0.0164 0.105 Uiso 1 1 calc R . . . .
C9 C 0.9135(7) 0.9572(5) -0.0948(6) 0.109(3) Uani 1 1 d . . . . .
H9 H 0.9682 0.9600 -0.1130 0.130 Uiso 1 1 calc R . . . .
C10 C 0.8350(6) 1.0028(4) -0.1236(5) 0.089(2) Uani 1 1 d . . . . .
H10 H 0.8354 1.0376 -0.1625 0.107 Uiso 1 1 calc R . . . .
C11 C 0.7557(6) 1.0005(4) -0.0988(4) 0.0775(17) Uani 1 1 d . . . . .
H11 H 0.7020 1.0334 -0.1198 0.093 Uiso 1 1 calc R . . . .
C12 C 0.7544(5) 0.9490(3) -0.0419(4) 0.0656(14) Uani 1 1 d . . . . .
H12 H 0.6997 0.9471 -0.0237 0.079 Uiso 1 1 calc R . . . .
C13 C 0.5377(4) 0.8088(3) -0.1190(3) 0.0588(12) Uani 1 1 d . . . . .
C14 C 0.4451(5) 0.8416(4) -0.1588(4) 0.0760(17) Uani 1 1 d . . . . .
H14 H 0.3921 0.8359 -0.1391 0.091 Uiso 1 1 calc R . . . .
C15 C 0.4315(6) 0.8823(4) -0.2267(5) 0.094(2) Uani 1 1 d . . . . .
H15 H 0.3696 0.9053 -0.2525 0.113 Uiso 1 1 calc R . . . .
C16 C 0.5079(6) 0.8896(4) -0.2571(4) 0.0823(19) Uani 1 1 d . . . . .
H16 H 0.4976 0.9166 -0.3042 0.099 Uiso 1 1 calc R . . . .
C17 C 0.5990(5) 0.8574(4) -0.2187(4) 0.0765(17) Uani 1 1 d . . . . .
H17 H 0.6515 0.8632 -0.2389 0.092 Uiso 1 1 calc R . . . .
C18 C 0.6136(5) 0.8164(3) -0.1502(3) 0.0671(15) Uani 1 1 d . . . . .
H18 H 0.6757 0.7936 -0.1247 0.081 Uiso 1 1 calc R . . . .
C19 C 0.5279(3) 0.8102(3) 0.0407(3) 0.0527(11) Uani 1 1 d . . . . .
C20 C 0.5207(4) 0.8861(3) 0.0336(4) 0.0625(13) Uani 1 1 d . . . . .
H20 H 0.5217 0.9090 -0.0134 0.075 Uiso 1 1 calc R . . . .
C21 C 0.5119(5) 0.9277(3) 0.0952(4) 0.0694(15) Uani 1 1 d . . . . .
H21 H 0.5063 0.9791 0.0897 0.083 Uiso 1 1 calc R . . . .
C22 C 0.5114(4) 0.8956(4) 0.1637(4) 0.0700(15) Uani 1 1 d . . . . .
H22 H 0.5068 0.9248 0.2059 0.084 Uiso 1 1 calc R . . . .
C23 C 0.5176(4) 0.8203(4) 0.1716(4) 0.0662(15) Uani 1 1 d . . . . .
H23 H 0.5170 0.7978 0.2189 0.079 Uiso 1 1 calc R . . . .
C24 C 0.5247(4) 0.7790(3) 0.1101(3) 0.0569(12) Uani 1 1 d . . . . .
H24 H 0.5275 0.7275 0.1152 0.068 Uiso 1 1 calc R . . . .
C25 C 0.4461(4) 0.6930(3) -0.0689(4) 0.0646(14) Uani 1 1 d . . . . .
C26 C 0.3635(5) 0.7006(5) -0.0481(6) 0.107(3) Uani 1 1 d . . . . .
H26 H 0.3608 0.7380 -0.0125 0.128 Uiso 1 1 calc R . . . .
C27 C 0.2834(6) 0.6538(6) -0.0789(8) 0.137(5) Uani 1 1 d . . . . .
H27 H 0.2257 0.6600 -0.0652 0.165 Uiso 1 1 calc R . . . .
C28 C 0.2873(5) 0.5988(4) -0.1288(6) 0.101(3) Uani 1 1 d . . . . .
H28 H 0.2335 0.5657 -0.1478 0.122 Uiso 1 1 calc R . . . .
C29 C 0.3659(5) 0.5915(4) -0.1509(4) 0.082(2) Uani 1 1 d . . . . .
H29 H 0.3674 0.5539 -0.1867 0.099 Uiso 1 1 calc R . . . .
C30 C 0.4462(5) 0.6387(3) -0.1219(4) 0.0694(15) Uani 1 1 d . . . . .
H30 H 0.5017 0.6334 -0.1388 0.083 Uiso 1 1 calc R . . . .
C31 C 1.1108(4) 0.7444(3) 0.1509(3) 0.0510(11) Uani 1 1 d . . . . .
C32 C 1.0906(4) 0.7487(4) 0.0714(3) 0.0638(14) Uani 1 1 d . . . . .
H32 H 1.0280 0.7330 0.0363 0.077 Uiso 1 1 calc R . . . .
C33 C 1.1602(5) 0.7757(4) 0.0411(4) 0.0779(18) Uani 1 1 d . . . . .
H33 H 1.1449 0.7786 -0.0145 0.094 Uiso 1 1 calc R . . . .
C34 C 1.2509(5) 0.7982(3) 0.0912(4) 0.0701(16) Uani 1 1 d . . . . .
H34 H 1.2982 0.8171 0.0702 0.084 Uiso 1 1 calc R . . . .
C35 C 1.2734(4) 0.7935(4) 0.1712(4) 0.0664(14) Uani 1 1 d . . . . .
H35 H 1.3367 0.8086 0.2059 0.080 Uiso 1 1 calc R . . . .
C36 C 1.2039(4) 0.7667(3) 0.2020(3) 0.0600(13) Uani 1 1 d . . . . .
H36 H 1.2196 0.7634 0.2576 0.072 Uiso 1 1 calc R . . . .
C37 C 1.0993(4) 0.6367(3) 0.2561(3) 0.0526(11) Uani 1 1 d . . . . .
C38 C 1.1390(6) 0.6404(4) 0.3370(4) 0.083(2) Uani 1 1 d . . . . .
H38 H 1.1230 0.6805 0.3636 0.100 Uiso 1 1 calc R . . . .
C39 C 1.2022(6) 0.5864(5) 0.3808(4) 0.096(2) Uani 1 1 d . . . . .
H39 H 1.2287 0.5906 0.4368 0.115 Uiso 1 1 calc R . . . .
C40 C 1.2264(5) 0.5286(3) 0.3455(4) 0.0731(17) Uani 1 1 d . . . . .
H40 H 1.2687 0.4918 0.3761 0.088 Uiso 1 1 calc R . . . .
C41 C 1.1885(4) 0.5237(3) 0.2635(5) 0.0752(17) Uani 1 1 d . . . . .
H41 H 1.2065 0.4839 0.2374 0.090 Uiso 1 1 calc R . . . .
C42 C 1.1245(4) 0.5768(3) 0.2198(4) 0.0651(14) Uani 1 1 d . . . . .
H42 H 1.0973 0.5722 0.1638 0.078 Uiso 1 1 calc R . . . .
C43 C 1.0104(3) 0.7761(3) 0.2616(3) 0.0473(10) Uani 1 1 d . . . . .
C44 C 1.0366(4) 0.8479(3) 0.2567(3) 0.0542(11) Uani 1 1 d . . . . .
H44 H 1.0697 0.8607 0.2211 0.065 Uiso 1 1 calc R . . . .
C45 C 1.0155(4) 0.9015(3) 0.3027(4) 0.0631(13) Uani 1 1 d . . . . .
H45 H 1.0332 0.9506 0.2979 0.076 Uiso 1 1 calc R . . . .
C46 C 0.9686(4) 0.8833(3) 0.3555(3) 0.0633(14) Uani 1 1 d . . . . .
H46 H 0.9553 0.9196 0.3881 0.076 Uiso 1 1 calc R . . . .
C47 C 0.9412(4) 0.8121(3) 0.3605(3) 0.0599(13) Uani 1 1 d . . . . .
H47 H 0.9081 0.7997 0.3962 0.072 Uiso 1 1 calc R . . . .
C48 C 0.9614(4) 0.7585(3) 0.3143(3) 0.0533(11) Uani 1 1 d . . . . .
H48 H 0.9419 0.7097 0.3183 0.064 Uiso 1 1 calc R . . . .

loop_
_atom_site_aniso_label
_atom_site_aniso_U_11
_atom_site_aniso_U_22
_atom_site_aniso_U_33
_atom_site_aniso_U_23
_atom_site_aniso_U_13
_atom_site_aniso_U_12
Fe1 0.0431(4) 0.0494(4) 0.0491(4) -0.0027(3) 0.0143(3) 0.0048(3)
Fe2 0.0454(4) 0.0496(4) 0.0586(5) -0.0075(3) 0.0087(3) 0.0038(3)
S1 0.0422(6) 0.0498(6) 0.0545(7) -0.0021(5) 0.0186(5) 0.0007(5)
S2 0.0510(6) 0.0532(7) 0.0506(7) -0.0022(5) 0.0181(5) 0.0076(5)
P1 0.0415(6) 0.0528(7) 0.0452(6) 0.0034(5) 0.0159(5) 0.0026(5)
P2 0.0447(6) 0.0488(7) 0.0597(8) -0.0033(5) 0.0091(5) 0.0021(5)
O1 0.104(4) 0.114(4) 0.081(3) -0.044(3) 0.011(3) 0.019(3)
O2 0.078(3) 0.060(3) 0.115(4) 0.018(3) 0.010(3) -0.010(2)
O3 0.117(4) 0.081(3) 0.069(3) -0.001(2) 0.039(3) 0.039(3)
O4 0.071(2) 0.055(2) 0.074(3) 0.0087(19) 0.027(2) 0.0010(18)
O5 0.0542(19) 0.060(2) 0.058(2) -0.0055(16) 0.0232(16) 0.0004(16)
C1 0.070(4) 0.069(4) 0.070(4) -0.015(3) 0.007(3) 0.014(3)
C2 0.057(3) 0.051(3) 0.084(4) -0.002(3) 0.006(3) 0.002(2)
C3 0.069(3) 0.061(3) 0.055(3) 0.004(2) 0.020(3) 0.019(3)
C4 0.047(3) 0.054(3) 0.060(3) -0.009(2) 0.015(2) 0.004(2)
C5 0.048(2) 0.048(2) 0.048(3) -0.0032(19) 0.018(2) 0.0008(19)
C6 0.054(3) 0.055(3) 0.056(3) -0.002(2) 0.021(2) 0.004(2)
C7 0.061(3) 0.056(3) 0.050(3) -0.004(2) 0.018(2) -0.002(2)
C8 0.085(5) 0.087(5) 0.108(6) 0.018(4) 0.056(4) 0.014(4)
C9 0.123(7) 0.114(6) 0.118(7) 0.031(5) 0.077(6) 0.021(5)
C10 0.112(6) 0.080(4) 0.088(5) 0.014(4) 0.053(5) 0.011(4)
C11 0.102(5) 0.067(4) 0.063(4) 0.008(3) 0.027(3) 0.009(3)
C12 0.073(4) 0.059(3) 0.063(3) 0.002(3) 0.021(3) 0.001(3)
C13 0.063(3) 0.053(3) 0.053(3) -0.007(2) 0.012(2) 0.004(2)
C14 0.074(4) 0.078(4) 0.073(4) 0.006(3) 0.022(3) 0.022(3)
C15 0.100(5) 0.092(5) 0.079(5) 0.010(4) 0.016(4) 0.033(4)
C16 0.101(5) 0.089(5) 0.060(4) 0.007(3) 0.031(4) 0.020(4)
C17 0.086(4) 0.086(4) 0.059(3) -0.005(3) 0.026(3) 0.002(3)
C18 0.068(4) 0.073(4) 0.054(3) -0.007(3) 0.012(3) 0.002(3)
C19 0.038(2) 0.052(3) 0.066(3) 0.000(2) 0.014(2) 0.0022(19)
C20 0.064(3) 0.052(3) 0.072(4) 0.000(2) 0.025(3) 0.002(2)
C21 0.072(4) 0.058(3) 0.079(4) -0.006(3) 0.025(3) 0.001(3)
C22 0.056(3) 0.086(4) 0.075(4) -0.006(3) 0.031(3) 0.007(3)
C23 0.050(3) 0.088(4) 0.069(4) 0.011(3) 0.032(3) 0.009(3)
C24 0.040(2) 0.058(3) 0.075(3) 0.009(2) 0.024(2) 0.006(2)
C25 0.054(3) 0.050(3) 0.075(4) -0.002(2) 0.003(3) 0.003(2)
C26 0.049(3) 0.104(6) 0.163(8) -0.056(6) 0.032(4) -0.012(3)
C27 0.051(4) 0.131(8) 0.219(12) -0.075(8) 0.032(6) -0.017(4)
C28 0.059(4) 0.074(4) 0.141(7) -0.022(5) -0.003(4) -0.013(3)
C29 0.075(4) 0.058(3) 0.085(4) -0.001(3) -0.011(3) 0.001(3)
C30 0.067(3) 0.061(3) 0.068(4) -0.001(3) 0.007(3) -0.004(3)
C31 0.047(2) 0.054(3) 0.055(3) 0.006(2) 0.021(2) 0.009(2)
C32 0.047(3) 0.092(4) 0.052(3) 0.013(3) 0.016(2) 0.005(3)
C33 0.063(4) 0.114(5) 0.061(4) 0.025(3) 0.026(3) 0.007(3)
C34 0.061(3) 0.074(4) 0.087(4) 0.017(3) 0.039(3) 0.010(3)
C35 0.050(3) 0.079(4) 0.073(4) -0.002(3) 0.026(3) -0.004(3)
C36 0.051(3) 0.078(4) 0.056(3) -0.004(3) 0.024(2) -0.005(2)
C37 0.043(2) 0.058(3) 0.056(3) 0.008(2) 0.016(2) 0.001(2)
C38 0.097(5) 0.090(5) 0.059(4) 0.014(3) 0.021(3) 0.040(4)
C39 0.116(6) 0.105(6) 0.059(4) 0.026(4) 0.021(4) 0.037(5)
C40 0.068(4) 0.059(3) 0.083(4) 0.022(3) 0.013(3) 0.010(3)
C41 0.056(3) 0.053(3) 0.104(5) -0.002(3) 0.012(3) 0.005(2)
C42 0.056(3) 0.060(3) 0.069(4) -0.004(3) 0.009(3) 0.007(2)
C43 0.042(2) 0.056(3) 0.045(2) 0.002(2) 0.0162(19) 0.0034(19)
C44 0.045(2) 0.060(3) 0.057(3) 0.001(2) 0.018(2) -0.003(2)
C45 0.053(3) 0.060(3) 0.076(4) -0.012(3) 0.021(3) -0.004(2)
C46 0.056(3) 0.071(4) 0.060(3) -0.009(3) 0.017(2) 0.008(3)
C47 0.058(3) 0.077(4) 0.047(3) 0.003(2) 0.020(2) 0.007(3)
C48 0.051(3) 0.063(3) 0.048(3) 0.006(2) 0.019(2) 0.002(2)

loop_
_atom_type_symbol
_atom_type_description
_atom_type_scat_dispersion_real
_atom_type_scat_dispersion_imag
_atom_type_scat_source
C C 0.0033 0.0016 'International Tables Vol C Tables 4.2.6.8 and 6.1.1.4'
H H 0.0000 0.0000 'International Tables Vol C Tables 4.2.6.8 and 6.1.1.4'
Fe Fe 0.3463 0.8444 'International Tables Vol C Tables 4.2.6.8 and 6.1.1.4'
O O 0.0106 0.0060 'International Tables Vol C Tables 4.2.6.8 and 6.1.1.4'
P P 0.1023 0.0942 'International Tables Vol C Tables 4.2.6.8 and 6.1.1.4'
S S 0.1246 0.1234 'International Tables Vol C Tables 4.2.6.8 and 6.1.1.4'

loop_
_geom_angle_atom_site_label_1
_geom_angle_atom_site_label_2
_geom_angle_atom_site_label_3
_geom_angle
_geom_angle_site_symmetry_1
_geom_angle_site_symmetry_3
_geom_angle_publ_flag
S1 Fe1 Fe2 56.43(4) . . ?
S1 Fe1 S2 83.69(5) . . ?
S2 Fe1 Fe2 56.36(4) . . ?
P1 Fe1 Fe2 154.47(5) . . ?
P1 Fe1 S1 107.38(5) . . ?
P1 Fe1 S2 105.71(5) . . ?
C3 Fe1 Fe2 99.82(19) . . ?
C3 Fe1 S1 153.9(2) . . ?
C3 Fe1 S2 91.58(18) . . ?
C3 Fe1 P1 98.6(2) . . ?
C3 Fe1 C4 90.1(3) . . ?
C4 Fe1 Fe2 102.52(17) . . ?
C4 Fe1 S1 85.55(16) . . ?
C4 Fe1 S2 158.77(17) . . ?
C4 Fe1 P1 94.95(17) . . ?
S1 Fe2 Fe1 56.16(4) . . ?
S1 Fe2 S2 83.60(5) . . ?
S2 Fe2 Fe1 56.47(4) . . ?
P2 Fe2 Fe1 154.89(5) . . ?
P2 Fe2 S1 103.85(5) . . ?
P2 Fe2 S2 110.59(6) . . ?
C1 Fe2 Fe1 101.7(2) . . ?
C1 Fe2 S1 157.5(2) . . ?
C1 Fe2 S2 86.6(2) . . ?
C1 Fe2 P2 98.5(2) . . ?
C2 Fe2 Fe1 99.41(19) . . ?
C2 Fe2 S1 87.6(2) . . ?
C2 Fe2 S2 155.02(19) . . ?
C2 Fe2 P2 94.19(19) . . ?
C2 Fe2 C1 93.0(3) . . ?
Fe1 S1 Fe2 67.41(4) . . ?
C5 S1 Fe1 114.08(16) . . ?
C5 S1 Fe2 109.68(16) . . ?
Fe2 S2 Fe1 67.17(4) . . ?
C6 S2 Fe1 110.26(18) . . ?
C6 S2 Fe2 111.28(17) . . ?
C31 P1 Fe1 119.53(17) . . ?
C37 P1 Fe1 116.15(17) . . ?
C37 P1 C31 98.8(2) . . ?
C43 P1 Fe1 111.93(16) . . ?
C43 P1 C31 104.3(2) . . ?
C43 P1 C37 104.2(2) . . ?
C13 P2 Fe2 119.9(2) . . ?
C19 P2 Fe2 112.72(17) . . ?
C19 P2 C13 105.9(2) . . ?
C19 P2 C25 103.8(3) . . ?
C25 P2 Fe2 112.67(18) . . ?
C25 P2 C13 100.0(3) . . ?
C6 O5 C5 112.6(4) . . ?
O1 C1 Fe2 177.4(6) . . ?
O2 C2 Fe2 177.5(6) . . ?
O3 C3 Fe1 174.5(6) . . ?
O4 C4 Fe1 177.7(5) . . ?
S1 C5 H5A 108.3 . . ?
S1 C5 H5B 108.3 . . ?
O5 C5 S1 115.8(3) . . ?
O5 C5 H5A 108.3 . . ?
O5 C5 H5B 108.3 . . ?
H5A C5 H5B 107.4 . . ?
S2 C6 H6 107.7 . . ?
O5 C6 S2 112.9(4) . . ?
O5 C6 H6 107.7 . . ?
O5 C6 C7 110.2(4) . . ?
C7 C6 S2 110.5(4) . . ?
C7 C6 H6 107.7 . . ?
C8 C7 C6 120.8(5) . . ?
C8 C7 C12 118.8(6) . . ?
C12 C7 C6 120.3(5) . . ?
C7 C8 H8 119.5 . . ?
C7 C8 C9 121.0(7) . . ?
C9 C8 H8 119.5 . . ?
C8 C9 H9 120.8 . . ?
C10 C9 C8 118.4(7) . . ?
C10 C9 H9 120.8 . . ?
C9 C10 H10 118.8 . . ?
C9 C10 C11 122.5(7) . . ?
C11 C10 H10 118.8 . . ?
C10 C11 H11 120.5 . . ?
C10 C11 C12 119.0(7) . . ?
C12 C11 H11 120.5 . . ?
C7 C12 C11 120.3(6) . . ?
C7 C12 H12 119.9 . . ?
C11 C12 H12 119.9 . . ?
C14 C13 P2 120.6(5) . . ?
C18 C13 P2 120.4(4) . . ?
C18 C13 C14 118.9(6) . . ?
C13 C14 H14 120.0 . . ?
C15 C14 C13 120.0(7) . . ?
C15 C14 H14 120.0 . . ?
C14 C15 H15 119.8 . . ?
C14 C15 C16 120.4(7) . . ?
C16 C15 H15 119.8 . . ?
C15 C16 H16 120.0 . . ?
C17 C16 C15 120.1(7) . . ?
C17 C16 H16 120.0 . . ?
C16 C17 H17 120.0 . . ?
C16 C17 C18 120.0(7) . . ?
C18 C17 H17 120.0 . . ?
C13 C18 C17 120.6(6) . . ?
C13 C18 H18 119.7 . . ?
C17 C18 H18 119.7 . . ?
C20 C19 P2 123.1(4) . . ?
C24 C19 P2 118.6(4) . . ?
C24 C19 C20 117.9(5) . . ?
C19 C20 H20 120.0 . . ?
C21 C20 C19 120.1(6) . . ?
C21 C20 H20 120.0 . . ?
C20 C21 H21 119.6 . . ?
C22 C21 C20 120.7(6) . . ?
C22 C21 H21 119.6 . . ?
C21 C22 H22 120.0 . . ?
C21 C22 C23 120.0(6) . . ?
C23 C22 H22 120.0 . . ?
C22 C23 H23 120.4 . . ?
C24 C23 C22 119.2(6) . . ?
C24 C23 H23 120.4 . . ?
C19 C24 H24 119.0 . . ?
C23 C24 C19 122.0(5) . . ?
C23 C24 H24 119.0 . . ?
C26 C25 P2 123.7(5) . . ?
C26 C25 C30 118.0(6) . . ?
C30 C25 P2 118.3(5) . . ?
C25 C26 H26 119.9 . . ?
C25 C26 C27 120.3(8) . . ?
C27 C26 H26 119.9 . . ?
C26 C27 H27 119.8 . . ?
C28 C27 C26 120.3(8) . . ?
C28 C27 H27 119.8 . . ?
C27 C28 H28 119.9 . . ?
C29 C28 C27 120.3(7) . . ?
C29 C28 H28 119.9 . . ?
C28 C29 H29 119.8 . . ?
C28 C29 C30 120.3(7) . . ?
C30 C29 H29 119.8 . . ?
C25 C30 C29 120.8(7) . . ?
C25 C30 H30 119.6 . . ?
C29 C30 H30 119.6 . . ?
C32 C31 P1 121.7(4) . . ?
C32 C31 C36 118.9(5) . . ?
C36 C31 P1 119.3(4) . . ?
C31 C32 H32 119.6 . . ?
C31 C32 C33 120.9(6) . . ?
C33 C32 H32 119.6 . . ?
C32 C33 H33 119.9 . . ?
C34 C33 C32 120.1(6) . . ?
C34 C33 H33 119.9 . . ?
C33 C34 H34 119.9 . . ?
C35 C34 C33 120.1(6) . . ?
C35 C34 H34 119.9 . . ?
C34 C35 H35 120.0 . . ?
C34 C35 C36 120.0(6) . . ?
C36 C35 H35 120.0 . . ?
C31 C36 H36 120.0 . . ?
C35 C36 C31 119.9(5) . . ?
C35 C36 H36 120.0 . . ?
C38 C37 P1 124.8(5) . . ?
C38 C37 C42 117.2(5) . . ?
C42 C37 P1 117.9(4) . . ?
C37 C38 H38 119.4 . . ?
C37 C38 C39 121.3(7) . . ?
C39 C38 H38 119.4 . . ?
C38 C39 H39 119.3 . . ?
C40 C39 C38 121.3(7) . . ?
C40 C39 H39 119.3 . . ?
C39 C40 H40 120.5 . . ?
C39 C40 C41 118.9(6) . . ?
C41 C40 H40 120.5 . . ?
C40 C41 H41 120.1 . . ?
C42 C41 C40 119.8(6) . . ?
C42 C41 H41 120.1 . . ?
C37 C42 H42 119.3 . . ?
C41 C42 C37 121.4(6) . . ?
C41 C42 H42 119.3 . . ?
C44 C43 P1 122.6(4) . . ?
C44 C43 C48 118.2(5) . . ?
C48 C43 P1 118.6(4) . . ?
C43 C44 H44 119.3 . . ?
C43 C44 C45 121.5(5) . . ?
C45 C44 H44 119.3 . . ?
C44 C45 H45 120.1 . . ?
C46 C45 C44 119.8(5) . . ?
C46 C45 H45 120.1 . . ?
C45 C46 H46 120.2 . . ?
C47 C46 C45 119.5(5) . . ?
C47 C46 H46 120.2 . . ?
C46 C47 H47 119.6 . . ?
C46 C47 C48 120.9(5) . . ?
C48 C47 H47 119.6 . . ?
C43 C48 H48 119.9 . . ?
C47 C48 C43 120.1(5) . . ?
C47 C48 H48 119.9 . . ?

loop_
_geom_bond_atom_site_label_1
_geom_bond_atom_site_label_2
_geom_bond_distance
_geom_bond_site_symmetry_2
_geom_bond_publ_flag
Fe1 Fe2 2.5176(10) . ?
Fe1 S1 2.2650(13) . ?
Fe1 S2 2.2769(15) . ?
Fe1 P1 2.2332(14) . ?
Fe1 C3 1.771(6) . ?
Fe1 C4 1.771(6) . ?
Fe2 S1 2.2721(14) . ?
Fe2 S2 2.2741(15) . ?
Fe2 P2 2.2417(15) . ?
Fe2 C1 1.779(6) . ?
Fe2 C2 1.766(7) . ?
S1 C5 1.830(5) . ?
S2 C6 1.866(5) . ?
P1 C31 1.838(5) . ?
P1 C37 1.827(5) . ?
P1 C43 1.822(5) . ?
P2 C13 1.835(6) . ?
P2 C19 1.831(5) . ?
P2 C25 1.833(6) . ?
O1 C1 1.144(8) . ?
O2 C2 1.145(8) . ?
O3 C3 1.144(7) . ?
O4 C4 1.134(7) . ?
O5 C5 1.413(6) . ?
O5 C6 1.397(6) . ?
C5 H5A 0.9900 . ?
C5 H5B 0.9900 . ?
C6 H6 1.0000 . ?
C6 C7 1.500(7) . ?
C7 C8 1.373(9) . ?
C7 C12 1.389(8) . ?
C8 H8 0.9500 . ?
C8 C9 1.405(11) . ?
C9 H9 0.9500 . ?
C9 C10 1.357(12) . ?
C10 H10 0.9500 . ?
C10 C11 1.358(10) . ?
C11 H11 0.9500 . ?
C11 C12 1.399(8) . ?
C12 H12 0.9500 . ?
C13 C14 1.411(8) . ?
C13 C18 1.394(9) . ?
C14 H14 0.9500 . ?
C14 C15 1.387(10) . ?
C15 H15 0.9500 . ?
C15 C16 1.392(11) . ?
C16 H16 0.9500 . ?
C16 C17 1.385(10) . ?
C17 H17 0.9500 . ?
C17 C18 1.398(9) . ?
C18 H18 0.9500 . ?
C19 C20 1.402(7) . ?
C19 C24 1.389(8) . ?
C20 H20 0.9500 . ?
C20 C21 1.387(8) . ?
C21 H21 0.9500 . ?
C21 C22 1.370(9) . ?
C22 H22 0.9500 . ?
C22 C23 1.391(9) . ?
C23 H23 0.9500 . ?
C23 C24 1.375(8) . ?
C24 H24 0.9500 . ?
C25 C26 1.369(10) . ?
C25 C30 1.381(9) . ?
C26 H26 0.9500 . ?
C26 C27 1.390(11) . ?
C27 H27 0.9500 . ?
C27 C28 1.365(12) . ?
C28 H28 0.9500 . ?
C28 C29 1.327(11) . ?
C29 H29 0.9500 . ?
C29 C30 1.393(9) . ?
C30 H30 0.9500 . ?
C31 C32 1.361(7) . ?
C31 C36 1.399(7) . ?
C32 H32 0.9500 . ?
C32 C33 1.384(8) . ?
C33 H33 0.9500 . ?
C33 C34 1.369(10) . ?
C34 H34 0.9500 . ?
C34 C35 1.366(9) . ?
C35 H35 0.9500 . ?
C35 C36 1.388(8) . ?
C36 H36 0.9500 . ?
C37 C38 1.370(8) . ?
C37 C42 1.391(8) . ?
C38 H38 0.9500 . ?
C38 C39 1.391(9) . ?
C39 H39 0.9500 . ?
C39 C40 1.343(10) . ?
C40 H40 0.9500 . ?
C40 C41 1.390(10) . ?
C41 H41 0.9500 . ?
C41 C42 1.386(8) . ?
C42 H42 0.9500 . ?
C43 C44 1.383(7) . ?
C43 C48 1.400(7) . ?
C44 H44 0.9500 . ?
C44 C45 1.385(8) . ?
C45 H45 0.9500 . ?
C45 C46 1.381(8) . ?
C46 H46 0.9500 . ?
C46 C47 1.378(8) . ?
C47 H47 0.9500 . ?
C47 C48 1.382(8) . ?
C48 H48 0.9500 . ?

loop_
_geom_hbond_atom_site_label_D
_geom_hbond_atom_site_label_H
_geom_hbond_atom_site_label_A
_geom_hbond_distance_DH
_geom_hbond_distance_HA
_geom_hbond_distance_DA
_geom_hbond_angle_DHA
_geom_hbond_site_symmetry_A
C18 H18 S2 0.95 2.76 3.617(6) 151.1 .
C32 H32 S2 0.95 2.78 3.560(6) 139.9 .

loop_
_geom_torsion_atom_site_label_1
_geom_torsion_atom_site_label_2
_geom_torsion_atom_site_label_3
_geom_torsion_atom_site_label_4
_geom_torsion
_geom_torsion_site_symmetry_1
_geom_torsion_site_symmetry_2
_geom_torsion_site_symmetry_3
_geom_torsion_site_symmetry_4
_geom_torsion_publ_flag
Fe1 S1 C5 O5 62.9(4) . . . . ?
Fe1 S2 C6 O5 -73.2(4) . . . . ?
Fe1 S2 C6 C7 162.8(3) . . . . ?
Fe1 P1 C31 C32 -2.1(5) . . . . ?
Fe1 P1 C31 C36 -179.4(4) . . . . ?
Fe1 P1 C37 C38 -124.1(5) . . . . ?
Fe1 P1 C37 C42 59.0(5) . . . . ?
Fe1 P1 C43 C44 -109.8(4) . . . . ?
Fe1 P1 C43 C48 61.1(4) . . . . ?
Fe2 S1 C5 O5 -10.4(4) . . . . ?
Fe2 S2 C6 O5 -0.7(4) . . . . ?
Fe2 S2 C6 C7 -124.7(3) . . . . ?
Fe2 P2 C13 C14 172.1(4) . . . . ?
Fe2 P2 C13 C18 -3.7(5) . . . . ?
Fe2 P2 C19 C20 118.7(4) . . . . ?
Fe2 P2 C19 C24 -54.0(4) . . . . ?
Fe2 P2 C25 C26 127.3(7) . . . . ?
Fe2 P2 C25 C30 -53.8(5) . . . . ?
S2 C6 C7 C8 -66.4(7) . . . . ?
S2 C6 C7 C12 115.7(5) . . . . ?
P1 C31 C32 C33 -178.3(5) . . . . ?
P1 C31 C36 C35 178.3(5) . . . . ?
P1 C37 C38 C39 -176.7(7) . . . . ?
P1 C37 C42 C41 176.0(5) . . . . ?
P1 C43 C44 C45 171.1(4) . . . . ?
P1 C43 C48 C47 -172.0(4) . . . . ?
P2 C13 C14 C15 -177.5(6) . . . . ?
P2 C13 C18 C17 177.4(5) . . . . ?
P2 C19 C20 C21 -171.9(5) . . . . ?
P2 C19 C24 C23 171.2(4) . . . . ?
P2 C25 C26 C27 -179.9(9) . . . . ?
P2 C25 C30 C29 178.7(5) . . . . ?
O5 C6 C7 C8 168.1(6) . . . . ?
O5 C6 C7 C12 -9.8(7) . . . . ?
C5 O5 C6 S2 74.5(5) . . . . ?
C5 O5 C6 C7 -161.4(4) . . . . ?
C6 O5 C5 S1 -69.0(5) . . . . ?
C6 C7 C8 C9 -179.6(7) . . . . ?
C6 C7 C12 C11 179.4(5) . . . . ?
C7 C8 C9 C10 0.8(14) . . . . ?
C8 C7 C12 C11 1.5(9) . . . . ?
C8 C9 C10 C11 0.3(15) . . . . ?
C9 C10 C11 C12 -0.4(13) . . . . ?
C10 C11 C12 C7 -0.5(10) . . . . ?
C12 C7 C8 C9 -1.6(12) . . . . ?
C13 P2 C19 C20 -14.2(5) . . . . ?
C13 P2 C19 C24 173.0(4) . . . . ?
C13 P2 C25 C26 -104.2(7) . . . . ?
C13 P2 C25 C30 74.7(5) . . . . ?
C13 C14 C15 C16 1.6(12) . . . . ?
C14 C13 C18 C17 1.5(9) . . . . ?
C14 C15 C16 C17 -1.4(12) . . . . ?
C15 C16 C17 C18 1.3(11) . . . . ?
C16 C17 C18 C13 -1.4(10) . . . . ?
C18 C13 C14 C15 -1.7(10) . . . . ?
C19 P2 C13 C14 -59.1(5) . . . . ?
C19 P2 C13 C18 125.2(5) . . . . ?
C19 P2 C25 C26 5.0(8) . . . . ?
C19 P2 C25 C30 -176.1(5) . . . . ?
C19 C20 C21 C22 0.7(9) . . . . ?
C20 C19 C24 C23 -1.9(8) . . . . ?
C20 C21 C22 C23 -1.3(9) . . . . ?
C21 C22 C23 C24 0.3(9) . . . . ?
C22 C23 C24 C19 1.3(8) . . . . ?
C24 C19 C20 C21 0.9(8) . . . . ?
C25 P2 C13 C14 48.5(5) . . . . ?
C25 P2 C13 C18 -127.2(5) . . . . ?
C25 P2 C19 C20 -119.1(5) . . . . ?
C25 P2 C19 C24 68.2(4) . . . . ?
C25 C26 C27 C28 1.4(18) . . . . ?
C26 C25 C30 C29 -2.3(10) . . . . ?
C26 C27 C28 C29 -2.8(17) . . . . ?
C27 C28 C29 C30 1.6(13) . . . . ?
C28 C29 C30 C25 1.0(10) . . . . ?
C30 C25 C26 C27 1.1(14) . . . . ?
C31 P1 C37 C38 106.7(6) . . . . ?
C31 P1 C37 C42 -70.2(5) . . . . ?
C31 P1 C43 C44 20.8(5) . . . . ?
C31 P1 C43 C48 -168.3(4) . . . . ?
C31 C32 C33 C34 0.3(11) . . . . ?
C32 C31 C36 C35 0.9(8) . . . . ?
C32 C33 C34 C35 0.6(11) . . . . ?
C33 C34 C35 C36 -0.7(10) . . . . ?
C34 C35 C36 C31 0.0(9) . . . . ?
C36 C31 C32 C33 -1.1(9) . . . . ?
C37 P1 C31 C32 124.8(5) . . . . ?
C37 P1 C31 C36 -52.5(5) . . . . ?
C37 P1 C43 C44 123.9(4) . . . . ?
C37 P1 C43 C48 -65.2(4) . . . . ?
C37 C38 C39 C40 -0.2(14) . . . . ?
C38 C37 C42 C41 -1.1(9) . . . . ?
C38 C39 C40 C41 1.1(13) . . . . ?
C39 C40 C41 C42 -1.9(10) . . . . ?
C40 C41 C42 C37 2.0(10) . . . . ?
C42 C37 C38 C39 0.2(11) . . . . ?
C43 P1 C31 C32 -128.0(5) . . . . ?
C43 P1 C31 C36 54.7(5) . . . . ?
C43 P1 C37 C38 -0.5(6) . . . . ?
C43 P1 C37 C42 -177.4(4) . . . . ?
C43 C44 C45 C46 0.9(8) . . . . ?
C44 C43 C48 C47 -0.8(7) . . . . ?
C44 C45 C46 C47 -1.5(9) . . . . ?
C45 C46 C47 C48 0.9(9) . . . . ?
C46 C47 C48 C43 0.2(8) . . . . ?
C48 C43 C44 C45 0.2(8) . . . . ?
